data_7027221
loop_
_publ_author_name
'Barri\`ere, Fr\'ed\'eric'
'Evans, David J.'
'Hughes, David L.'
'Ibrahim, Saad K.'
'Talarmin, Jean'
'Pickett, Christopher J.'

_publ_section_title
;
 Exo-iron centres linked to MoFeS clusters
;
_journal_issue 6
_journal_name_full 'Journal of the Chemical Society, Dalton Transactions'
_journal_page_first 957
_journal_paper_doi 10.1039/a809710k
_journal_year 1999
_chemical_formula_moiety 'C8 H20 N, C39 H57 Fe4 Mo N3 S10'
_chemical_formula_sum 'C47 H77 Fe4 Mo N4 S10'
_chemical_formula_weight 1338.07
_chemical_name_systematic
; 
 ? 
;
_space_group_IT_number 2
_symmetry_cell_setting triclinic
_symmetry_space_group_name_Hall '-P 1'
_symmetry_space_group_name_H-M 'P -1'
_atom_sites_solution_hydrogens geom
_atom_sites_solution_primary direct
_atom_sites_solution_secondary difmap
_audit_creation_method SHELXL
_cell_angle_alpha 99.835(8)
_cell_angle_beta 87.427(8)
_cell_angle_gamma 107.024(8)
_cell_formula_units_Z 2
_cell_length_a 12.5572(13)
_cell_length_b 13.7113(13)
_cell_length_c 19.494(2)
_cell_measurement_reflns_used 25
_cell_measurement_temperature 293(2)
_cell_measurement_theta_max 11
_cell_measurement_theta_min 10
_cell_volume 3162.1(6)
_computing_cell_refinement 'Enraf-Nonius EXPRESS'
_computing_data_collection 'Enraf-Nonius EXPRESS'
_computing_data_reduction 'CAD4, EMPABS, BAYES'
_computing_molecular_graphics 'UNITEK, ORTEP, UNIEDIT'
_computing_structure_refinement 'SHELXL-93 (Sheldrick, 1993)'
_computing_structure_solution 'SHELXS-86 (Sheldrick, 1990)'
_diffrn_ambient_temperature 293(1)
_diffrn_measurement_device 'Enraf-Nonius CDA4'
_diffrn_measurement_method '\w--\q scans'
_diffrn_radiation_monochromator graphite
_diffrn_radiation_source 'fine-focus sealed tube'
_diffrn_radiation_type MoK\a
_diffrn_radiation_wavelength 0.71069
_diffrn_reflns_av_R_equivalents 0.016
_diffrn_reflns_av_sigmaI/netI 0.0554
_diffrn_reflns_limit_h_max 14
_diffrn_reflns_limit_h_min -14
_diffrn_reflns_limit_k_max 16
_diffrn_reflns_limit_k_min -16
_diffrn_reflns_limit_l_max 23
_diffrn_reflns_limit_l_min 0
_diffrn_reflns_number 11454
_diffrn_reflns_theta_max 24.97
_diffrn_reflns_theta_min 1.57
_diffrn_standards_decay_% 0
_diffrn_standards_interval_time 10000
_diffrn_standards_number 3
_exptl_absorpt_coefficient_mu 1.451
_exptl_absorpt_correction_T_max 1.00
_exptl_absorpt_correction_T_min 0.96
_exptl_absorpt_correction_type 'semi-empirical, \y scans'
_exptl_crystal_colour 'Very dark, deep red'
_exptl_crystal_density_diffrn 1.405
_exptl_crystal_density_meas ?
_exptl_crystal_description blocks
_exptl_crystal_F_000 1386
_exptl_crystal_size_max 0.33
_exptl_crystal_size_mid 0.26
_exptl_crystal_size_min 0.20
_refine_diff_density_max 0.772
_refine_diff_density_min -0.404
_refine_diff_density_rms 0.079
_refine_ls_extinction_method none
_refine_ls_goodness_of_fit_all 1.072
_refine_ls_goodness_of_fit_obs 1.107
_refine_ls_matrix_type full
_refine_ls_number_parameters 590
_refine_ls_number_reflns 11097
_refine_ls_number_restraints 0
_refine_ls_restrained_S_all 1.072
_refine_ls_restrained_S_obs 1.107
_refine_ls_R_factor_all 0.0641
_refine_ls_R_factor_obs 0.0413
_refine_ls_shift/esd_max -0.015
_refine_ls_shift/esd_mean 0.000
_refine_ls_structure_factor_coef Fsqd
_refine_ls_weighting_details 'w=1/[\s^2^(Fo^2^)+(0.0509P)^2^+1.1460P] where P=(Fo^2^+2Fc^2^)/3'
_refine_ls_weighting_scheme calc
_refine_ls_wR_factor_all 0.1179
_refine_ls_wR_factor_obs 0.1013
_reflns_number_observed 7829
_reflns_number_total 11097
_reflns_observed_criterion >2sigma(I)
_cod_data_source_file 809710ksup1.cif
_cod_data_source_block fred3
_cod_depositor_comments
;
The following automatic conversions were performed:

'_symmetry_cell_setting' value 'Triclinic' changed to 'triclinic'
according to /home/saulius/struct/CIF-dictionaries/cif_core.dic
dictionary named 'cif_core.dic' version 2.4.2 from 2011-04-26.

Automatic conversion script
Id: cif_fix_values 1891 2012-01-12 08:04:46Z andrius 

The following automatic conversions were performed:

'_exptl_crystal_density_meas' value 'not measured' was changed to '?'
- the value is perceived as not measured.

Automatic conversion script
Id: cif_fix_values 3008 2015-01-20 13:52:24Z robertas 

The following automatic conversions were performed:

'_refine_ls_weighting_scheme' value 'calc
w=1/[\s^2^(Fo^2^)+(0.0509P)^2^+1.1460P] where P=(Fo^2^+2Fc^2^)/3' was
changed to 'calc'. New tag '_refine_ls_weighting_details' was
created. The value of the new tag was set to
'w=1/[\s^2^(Fo^2^)+(0.0509P)^2^+1.1460P] where P=(Fo^2^+2Fc^2^)/3'.

Automatic conversion script
Id: cif_fix_values 3143 2015-03-26 13:38:13Z robertas 
;
_cod_original_cell_volume 3162.1(5)
_cod_database_code 7027221

loop_
_symmetry_equiv_pos_as_xyz
'x, y, z'
'-x, -y, -z'

loop_
_atom_site_aniso_label
_atom_site_aniso_U_11
_atom_site_aniso_U_22
_atom_site_aniso_U_33
_atom_site_aniso_U_23
_atom_site_aniso_U_13
_atom_site_aniso_U_12
Mo1 0.0329(2) 0.0341(2) 0.0352(2) 0.00258(15) 0.00038(15) 0.00769(15)
Fe2 0.0390(4) 0.0460(4) 0.0448(4) 0.0070(3) 0.0046(3) 0.0142(3)
Fe3 0.0394(3) 0.0407(4) 0.0399(4) 0.0065(3) 0.0016(3) 0.0083(3)
Fe4 0.0441(4) 0.0507(4) 0.0399(4) 0.0009(3) -0.0048(3) 0.0132(3)
S1 0.0481(7) 0.0506(7) 0.0471(7) 0.0107(5) -0.0008(5) 0.0184(5)
S2 0.0417(6) 0.0511(7) 0.0384(6) 0.0042(5) 0.0050(5) 0.0147(5)
S3 0.0363(6) 0.0472(7) 0.0567(7) 0.0041(5) -0.0037(5) 0.0066(5)
S4 0.0494(6) 0.0400(6) 0.0352(6) 0.0017(5) 0.0007(5) 0.0140(5)
S21 0.0563(8) 0.0707(9) 0.0657(9) 0.0215(7) 0.0162(6) 0.0343(7)
C21 0.041(3) 0.064(3) 0.050(3) -0.001(2) 0.004(2) 0.013(2)
C22 0.126(6) 0.077(4) 0.068(4) 0.021(3) 0.038(4) 0.056(4)
C23 0.156(8) 0.098(6) 0.083(5) 0.034(4) 0.037(5) 0.047(5)
C24 0.101(5) 0.127(6) 0.053(4) 0.019(4) 0.017(4) 0.027(5)
C25 0.097(5) 0.180(9) 0.064(4) 0.007(5) 0.019(4) 0.077(6)
C26 0.081(4) 0.121(6) 0.066(4) 0.014(4) 0.014(3) 0.059(4)
S31 0.0517(7) 0.0480(7) 0.0768(9) 0.0203(7) 0.0051(7) 0.0078(6)
C31 0.049(3) 0.043(3) 0.044(3) 0.000(2) 0.002(2) 0.002(2)
C32 0.068(4) 0.054(3) 0.097(5) 0.017(3) 0.009(3) 0.002(3)
C33 0.048(4) 0.085(5) 0.131(6) 0.008(4) 0.011(4) -0.011(3)
C34 0.056(4) 0.086(5) 0.107(5) 0.002(4) -0.008(4) 0.017(4)
C35 0.066(4) 0.082(4) 0.061(3) 0.002(3) -0.010(3) 0.027(3)
C36 0.055(3) 0.058(3) 0.052(3) 0.005(2) 0.000(2) 0.005(2)
S41 0.0726(9) 0.0742(9) 0.0488(8) 0.0022(7) -0.0182(7) 0.0219(7)
C41 0.056(3) 0.070(4) 0.045(3) -0.004(3) -0.004(2) 0.000(3)
C42 0.150(7) 0.087(5) 0.115(6) -0.042(5) -0.064(6) 0.052(5)
C43 0.222(12) 0.088(6) 0.170(10) -0.060(6) -0.080(9) 0.071(7)
C44 0.115(7) 0.091(6) 0.139(8) -0.040(6) 0.001(6) 0.011(5)
C45 0.099(6) 0.130(8) 0.082(5) -0.057(5) -0.002(5) -0.019(5)
C46 0.086(5) 0.129(6) 0.064(4) -0.020(4) -0.015(4) 0.012(4)
S11 0.0372(6) 0.0377(6) 0.0459(6) 0.0076(5) -0.0045(5) 0.0052(5)
C11 0.071(3) 0.041(3) 0.057(3) 0.003(2) -0.022(3) 0.003(2)
C111 0.074(4) 0.078(4) 0.072(4) 0.010(3) -0.033(3) -0.002(3)
S12 0.0456(6) 0.0416(6) 0.0470(7) 0.0105(5) 0.0097(5) 0.0128(5)
C12 0.041(3) 0.055(3) 0.109(5) 0.027(3) 0.018(3) 0.009(2)
C121 0.083(5) 0.084(5) 0.139(7) 0.054(5) 0.052(5) 0.020(4)
S13 0.0441(6) 0.0372(6) 0.0456(6) -0.0024(5) -0.0044(5) 0.0102(5)
C13 0.081(4) 0.074(4) 0.049(3) 0.000(3) 0.006(3) 0.041(3)
C131 0.143(7) 0.093(5) 0.111(6) -0.021(4) 0.015(5) 0.075(5)
Fe5 0.0379(3) 0.0334(3) 0.0438(4) 0.0059(3) 0.0000(3) 0.0070(3)
C51 0.054(3) 0.035(2) 0.055(3) 0.012(2) 0.002(2) 0.009(2)
N51 0.086(3) 0.052(3) 0.051(3) 0.010(2) -0.005(2) 0.021(2)
C511 0.180(9) 0.076(5) 0.056(4) 0.014(3) -0.002(5) 0.007(5)
C52 0.042(3) 0.045(3) 0.051(3) 0.008(2) -0.001(2) 0.013(2)
N52 0.057(3) 0.038(2) 0.070(3) 0.011(2) 0.004(2) 0.010(2)
C521 0.076(4) 0.034(3) 0.084(4) 0.015(3) -0.001(3) 0.008(3)
C522 0.190(10) 0.071(5) 0.109(7) -0.003(4) -0.023(6) -0.007(5)
C523 0.133(7) 0.070(5) 0.242(11) 0.041(6) -0.041(7) 0.038(5)
C524 0.151(8) 0.074(5) 0.183(9) 0.019(5) 0.078(7) -0.017(5)
C53 0.052(3) 0.037(3) 0.059(3) 0.013(2) -0.005(2) 0.009(2)
N53 0.048(3) 0.064(3) 0.102(4) 0.030(3) 0.016(2) 0.024(2)
N6 0.056(3) 0.079(3) 0.053(3) 0.019(2) 0.013(2) 0.022(2)
C61 0.107(6) 0.105(6) 0.119(6) -0.004(5) 0.046(5) 0.022(5)
C611 0.110(7) 0.079(5) 0.276(13) -0.003(7) 0.031(8) 0.045(5)
C62 0.122(6) 0.155(7) 0.065(4) 0.020(4) -0.007(4) 0.074(6)
C621 0.074(5) 0.133(7) 0.104(6) 0.001(5) -0.041(4) 0.034(4)
C63 0.089(5) 0.112(5) 0.066(4) 0.026(4) 0.000(3) 0.020(4)
C631 0.088(5) 0.102(5) 0.083(4) 0.015(4) 0.003(4) 0.051(4)
C64 0.094(5) 0.119(6) 0.114(6) 0.050(5) 0.038(5) 0.034(5)
C641 0.078(5) 0.111(6) 0.114(6) 0.018(5) -0.014(4) -0.010(4)

loop_
_atom_site_label
_atom_site_type_symbol
_atom_site_fract_x
_atom_site_fract_y
_atom_site_fract_z
_atom_site_U_iso_or_equiv
_atom_site_thermal_displace_type
_atom_site_occupancy
_atom_site_calc_flag
_atom_site_refinement_flags
Mo1 Mo 0.22990(3) 0.32340(3) 0.24417(2) 0.03487(11) Uani 1 d .
Fe2 Fe 0.08439(5) 0.43683(5) 0.25035(3) 0.0430(2) Uani 1 d .
Fe3 Fe 0.29368(5) 0.51377(5) 0.20519(3) 0.0408(2) Uani 1 d .
Fe4 Fe 0.14555(5) 0.35370(5) 0.12637(3) 0.0456(2) Uani 1 d .
S1 S 0.13684(10) 0.51966(9) 0.15777(6) 0.0474(3) Uani 1 d .
S2 S 0.32839(9) 0.37101(9) 0.14306(6) 0.0440(3) Uani 1 d .
S3 S 0.04309(9) 0.26524(9) 0.20632(6) 0.0483(3) Uani 1 d .
S4 S 0.24161(10) 0.48410(8) 0.31396(6) 0.0419(3) Uani 1 d .
S21 S -0.05587(11) 0.49670(11) 0.29701(7) 0.0600(3) Uani 1 d .
C21 C -0.0921(4) 0.4581(4) 0.3787(3) 0.0536(12) Uani 1 d .
C22 C -0.0629(6) 0.3792(5) 0.3999(3) 0.085(2) Uani 1 d .
H22 H -0.0217(6) 0.3432(5) 0.3705(3) 0.102 Uiso 1 calc R
C23 C -0.0940(7) 0.3528(6) 0.4645(4) 0.109(3) Uani 1 d .
H23 H -0.0745(7) 0.2983(6) 0.4778(4) 0.131 Uiso 1 calc R
C24 C -0.1527(6) 0.4049(6) 0.5091(3) 0.095(2) Uani 1 d .
H24 H -0.1736(6) 0.3866(6) 0.5526(3) 0.114 Uiso 1 calc R
C25 C -0.1798(6) 0.4839(7) 0.4886(4) 0.108(3) Uani 1 d .
H25 H -0.2195(6) 0.5205(7) 0.5186(4) 0.130 Uiso 1 calc R
C26 C -0.1497(5) 0.5113(6) 0.4238(3) 0.083(2) Uani 1 d .
H26 H -0.1689(5) 0.5663(6) 0.4109(3) 0.100 Uiso 1 calc R
S31 S 0.42186(11) 0.66510(10) 0.19519(8) 0.0592(3) Uani 1 d .
C31 C 0.5562(4) 0.6591(4) 0.2133(2) 0.0490(11) Uani 1 d .
C32 C 0.6475(5) 0.7390(4) 0.1992(3) 0.076(2) Uani 1 d .
H32 H 0.6368(5) 0.7935(4) 0.1805(3) 0.091 Uiso 1 calc R
C33 C 0.7541(5) 0.7376(6) 0.2128(4) 0.096(2) Uani 1 d .
H33 H 0.8145(5) 0.7919(6) 0.2035(4) 0.116 Uiso 1 calc R
C34 C 0.7727(5) 0.6583(6) 0.2396(4) 0.085(2) Uani 1 d .
H34 H 0.8447(5) 0.6585(6) 0.2490(4) 0.102 Uiso 1 calc R
C35 C 0.6832(5) 0.5787(5) 0.2522(3) 0.069(2) Uani 1 d .
H35 H 0.6946(5) 0.5234(5) 0.2695(3) 0.083 Uiso 1 calc R
C36 C 0.5768(4) 0.5792(4) 0.2397(3) 0.0580(13) Uani 1 d .
H36 H 0.5172(4) 0.5243(4) 0.2491(3) 0.070 Uiso 1 calc R
S41 S 0.07494(12) 0.31379(12) 0.01740(7) 0.0654(4) Uani 1 d .
C41 C 0.0858(4) 0.1921(4) -0.0234(3) 0.0624(14) Uani 1 d .
C42 C 0.1535(7) 0.1447(6) -0.0011(4) 0.119(3) Uani 1 d .
H42 H 0.1969(7) 0.1767(6) 0.0385(4) 0.142 Uiso 1 calc R
C43 C 0.1612(10) 0.0483(7) -0.0353(5) 0.162(5) Uani 1 d .
H43 H 0.2086(10) 0.0172(7) -0.0180(5) 0.194 Uiso 1 calc R
C44 C 0.1009(8) 0.0012(7) -0.0924(5) 0.126(3) Uani 1 d .
H44 H 0.1087(8) -0.0611(7) -0.1164(5) 0.152 Uiso 1 calc R
C45 C 0.0286(7) 0.0446(7) -0.1151(4) 0.124(3) Uani 1 d .
H45 H -0.0183(7) 0.0092(7) -0.1525(4) 0.149 Uiso 1 calc R
C46 C 0.0232(6) 0.1434(6) -0.0825(3) 0.101(2) Uani 1 d .
H46 H -0.0223(6) 0.1754(6) -0.1008(3) 0.122 Uiso 1 calc R
S11 S 0.41109(9) 0.32563(8) 0.29908(6) 0.0413(3) Uani 1 d .
C11 C 0.4420(4) 0.4146(4) 0.3810(3) 0.0588(14) Uani 1 d .
H11A H 0.4446(4) 0.4836(4) 0.3738(3) 0.071 Uiso 1 calc R
H11B H 0.3837(4) 0.3932(4) 0.4143(3) 0.071 Uiso 1 calc R
C111 C 0.5533(5) 0.4164(5) 0.4096(3) 0.079(2) Uani 1 d .
H111a H 0.5690(5) 0.4635(5) 0.4529(3) 0.094 Uiso 1 calc R
H111b H 0.6110(5) 0.4384(5) 0.3768(3) 0.094 Uiso 1 calc R
H111c H 0.5503(5) 0.3482(5) 0.4173(3) 0.094 Uiso 1 calc R
S12 S 0.17519(10) 0.23427(9) 0.35057(6) 0.0446(3) Uani 1 d .
C12 C 0.0415(4) 0.1343(4) 0.3395(3) 0.068(2) Uani 1 d .
H12A H -0.0154(4) 0.1637(4) 0.3279(3) 0.082 Uiso 1 calc R
H12B H 0.0463(4) 0.0800(4) 0.3015(3) 0.082 Uiso 1 calc R
C121 C 0.0098(6) 0.0889(5) 0.4061(4) 0.100(2) Uani 1 d .
H121a H -0.0606(6) 0.0365(5) 0.3995(4) 0.120 Uiso 1 calc R
H121b H 0.0042(6) 0.1426(5) 0.4435(4) 0.120 Uiso 1 calc R
H121c H 0.0658(6) 0.0590(5) 0.4171(4) 0.120 Uiso 1 calc R
S13 S 0.24858(9) 0.14086(8) 0.21048(6) 0.0436(3) Uani 1 d .
C13 C 0.3570(5) 0.1347(4) 0.1461(3) 0.0657(15) Uani 1 d .
H13A H 0.3416(5) 0.1595(4) 0.1050(3) 0.079 Uiso 1 calc R
H13B H 0.4284(5) 0.1787(4) 0.1651(3) 0.079 Uiso 1 calc R
C131 C 0.3617(7) 0.0241(5) 0.1264(4) 0.112(3) Uani 1 d .
H131a H 0.4191(7) 0.0213(5) 0.0925(4) 0.134 Uiso 1 calc R
H131b H 0.2912(7) -0.0191(5) 0.1072(4) 0.134 Uiso 1 calc R
H131c H 0.3779(7) 0.0000(5) 0.1671(4) 0.134 Uiso 1 calc R
Fe5 Fe 0.32016(5) 0.16059(4) 0.32159(3) 0.0391(2) Uani 1 d .
C51 C 0.3572(4) 0.1816(3) 0.4144(3) 0.0480(11) Uani 1 d .
N51 N 0.3755(4) 0.1907(3) 0.4725(2) 0.0628(12) Uani 1 d .
C511 C 0.3897(8) 0.2006(6) 0.5479(3) 0.110(3) Uani 1 d .
C512 C 0.2794(21) 0.1696(20) 0.5835(12) 0.141(9) Uiso 0.46(2) d P
C513 C 0.4508(23) 0.3087(21) 0.5764(13) 0.157(10) Uiso 0.46(2) d P
C514 C 0.4556(18) 0.1175(17) 0.5528(11) 0.133(9) Uiso 0.46(2) d P
C515 C 0.3184(18) 0.2865(17) 0.5747(11) 0.155(9) Uiso 0.54(2) d P
C516 C 0.3132(19) 0.1075(18) 0.5707(11) 0.156(8) Uiso 0.54(2) d P
C517 C 0.5088(15) 0.2690(14) 0.5715(9) 0.116(6) Uiso 0.54(2) d P
C52 C 0.2424(4) 0.0245(4) 0.3257(2) 0.0458(11) Uani 1 d .
N52 N 0.1979(3) -0.0613(3) 0.3267(2) 0.0561(11) Uani 1 d .
C521 C 0.1471(5) -0.1724(4) 0.3198(3) 0.0659(15) Uani 1 d .
C522 C 0.1166(8) -0.2130(6) 0.2454(4) 0.135(3) Uani 1 d .
H522a H 0.0626(8) -0.1827(6) 0.2318(4) 0.162 Uiso 1 calc R
H522b H 0.0856(8) -0.2868(6) 0.2392(4) 0.162 Uiso 1 calc R
H522c H 0.1819(8) -0.1958(6) 0.2172(4) 0.162 Uiso 1 calc R
C523 C 0.2309(7) -0.2189(6) 0.3415(5) 0.143(4) Uani 1 d .
H523a H 0.2502(7) -0.1924(6) 0.3895(5) 0.172 Uiso 1 calc R
H523b H 0.2963(7) -0.2017(6) 0.3134(5) 0.172 Uiso 1 calc R
H523c H 0.2001(7) -0.2927(6) 0.3354(5) 0.172 Uiso 1 calc R
C524 C 0.0459(7) -0.1923(6) 0.3663(5) 0.149(4) Uani 1 d .
H524a H 0.0685(7) -0.1652(6) 0.4139(5) 0.179 Uiso 1 calc R
H524b H 0.0105(7) -0.2653(6) 0.3616(5) 0.179 Uiso 1 calc R
H524c H -0.0054(7) -0.1589(6) 0.3530(5) 0.179 Uiso 1 calc R
C53 C 0.4503(4) 0.1277(3) 0.2969(3) 0.0497(12) Uani 1 d .
N53 N 0.5347(4) 0.1138(3) 0.2840(3) 0.0678(13) Uani 1 d .
C531 C 0.6623(11) 0.1310(11) 0.2907(9) 0.089(4) Uiso 0.607(15) d P
C532 C 0.7027(14) 0.1973(14) 0.2302(10) 0.130(6) Uiso 0.607(15) d P
C533 C 0.7021(12) 0.1450(11) 0.3587(8) 0.116(6) Uiso 0.607(15) d P
C534 C 0.6552(15) 0.0105(14) 0.2442(10) 0.138(6) Uiso 0.607(15) d P
C538 C 0.6444(11) 0.1084(11) 0.2576(9) 0.051(4) Uiso 0.393(15) d P
C535 C 0.6918(20) 0.0478(19) 0.2943(13) 0.120(9) Uiso 0.393(15) d P
C536 C 0.6423(21) 0.0430(20) 0.1872(14) 0.134(10) Uiso 0.393(15) d P
C537 C 0.7127(15) 0.2374(14) 0.2676(10) 0.080(6) Uiso 0.393(15) d P
N6 N 0.3121(4) 0.6375(4) 0.9642(2) 0.0615(11) Uani 1 d .
C61 C 0.2519(7) 0.6971(6) 1.0144(4) 0.117(3) Uani 1 d .
H61A H 0.2934(7) 0.7224(6) 1.0577(4) 0.140 Uiso 1 calc R
H61B H 0.1793(7) 0.6524(6) 1.0241(4) 0.140 Uiso 1 calc R
C611 C 0.2373(7) 0.7933(6) 0.9822(6) 0.156(4) Uani 1 d .
H611a H 0.1984(7) 0.8313(6) 1.0148(6) 0.187 Uiso 1 calc R
H611b H 0.1954(7) 0.7680(6) 0.9396(6) 0.187 Uiso 1 calc R
H611c H 0.3093(7) 0.8379(6) 0.9731(6) 0.187 Uiso 1 calc R
C62 C 0.2578(7) 0.5979(7) 0.8945(3) 0.106(3) Uani 1 d .
H62A H 0.3026(7) 0.5608(7) 0.8651(3) 0.127 Uiso 1 calc R
H62B H 0.2552(7) 0.6560(7) 0.8731(3) 0.127 Uiso 1 calc R
C621 C 0.1362(5) 0.5238(6) 0.8984(4) 0.104(2) Uani 1 d .
H621a H 0.1051(5) 0.5005(6) 0.8523(4) 0.124 Uiso 1 calc R
H621b H 0.0910(5) 0.5605(6) 0.9266(4) 0.124 Uiso 1 calc R
H621c H 0.1384(5) 0.4653(6) 0.9186(4) 0.124 Uiso 1 calc R
C63 C 0.3169(6) 0.5471(6) 0.9992(3) 0.089(2) Uani 1 d .
H63A H 0.3603(6) 0.5746(6) 1.0417(3) 0.107 Uiso 1 calc R
H63B H 0.2419(6) 0.5112(6) 1.0121(3) 0.107 Uiso 1 calc R
C631 C 0.3663(6) 0.4700(5) 0.9551(3) 0.086(2) Uani 1 d .
H631a H 0.3663(6) 0.4161(5) 0.9808(3) 0.103 Uiso 1 calc R
H631b H 0.4414(6) 0.5041(5) 0.9431(3) 0.103 Uiso 1 calc R
H631c H 0.3228(6) 0.4406(5) 0.9134(3) 0.103 Uiso 1 calc R
C64 C 0.4285(6) 0.7008(6) 0.9530(4) 0.106(2) Uani 1 d .
H64A H 0.4257(6) 0.7519(6) 0.9248(4) 0.127 Uiso 1 calc R
H64B H 0.4682(6) 0.6559(6) 0.9266(4) 0.127 Uiso 1 calc R
C641 C 0.4955(6) 0.7571(6) 1.0195(4) 0.109(3) Uani 1 d .
H641a H 0.5687(6) 0.7956(6) 1.0072(4) 0.130 Uiso 1 calc R
H641b H 0.5010(6) 0.7074(6) 1.0473(4) 0.130 Uiso 1 calc R
H641c H 0.4584(6) 0.8036(6) 1.0456(4) 0.130 Uiso 1 calc R

loop_
_atom_type_symbol
_atom_type_description
_atom_type_scat_dispersion_real
_atom_type_scat_dispersion_imag
_atom_type_scat_source
C C 0.0033 0.0016 'International Tables Vol C Tables 4.2.6.8 and 6.1.1.4'
H H 0.0000 0.0000 'International Tables Vol C Tables 4.2.6.8 and 6.1.1.4'
Fe Fe 0.3463 0.8444 'International Tables Vol C Tables 4.2.6.8 and 6.1.1.4'
Mo Mo -1.6832 0.6857 'International Tables Vol C Tables 4.2.6.8 and 6.1.1.4'
N N 0.0061 0.0033 'International Tables Vol C Tables 4.2.6.8 and 6.1.1.4'
S S 0.1246 0.1234 'International Tables Vol C Tables 4.2.6.8 and 6.1.1.4'

loop_
_geom_angle_atom_site_label_1
_geom_angle_atom_site_label_2
_geom_angle_atom_site_label_3
_geom_angle
S3 Mo1 S2 102.98(4)
S4 Mo1 S2 102.83(4)
S2 Mo1 S11 89.74(4)
S2 Mo1 S12 158.89(4)
S2 Mo1 S13 90.14(4)
S4 Mo1 S3 102.98(4)
S3 Mo1 S11 160.05(4)
S3 Mo1 S12 90.11(4)
S3 Mo1 S13 90.74(4)
S4 Mo1 S11 88.80(4)
S4 Mo1 S12 90.01(4)
S4 Mo1 S13 158.28(4)
S11 Mo1 S12 73.64(4)
S11 Mo1 S13 73.71(4)
S12 Mo1 S13 72.98(4)
S1 Fe2 S3 105.53(5)
S4 Fe2 S1 103.01(5)
S21 Fe2 S1 103.58(5)
S4 Fe2 S3 109.02(5)
S21 Fe2 S3 117.42(6)
S21 Fe2 S4 116.45(6)
S1 Fe3 S2 104.13(5)
S1 Fe3 S4 103.45(5)
S1 Fe3 S31 105.88(5)
S4 Fe3 S2 109.14(5)
S31 Fe3 S2 115.42(5)
S31 Fe3 S4 117.17(5)
S2 Fe4 S1 102.50(5)
S3 Fe4 S1 105.36(5)
S41 Fe4 S1 101.26(5)
S3 Fe4 S2 109.15(5)
S41 Fe4 S2 119.78(6)
S41 Fe4 S3 116.33(6)
Fe3 S1 Fe2 73.55(4)
Fe2 S1 Fe4 71.85(4)
Fe3 S1 Fe4 73.57(4)
Fe3 S2 Mo1 72.12(4)
Fe4 S2 Mo1 71.69(4)
Fe3 S2 Fe4 73.43(4)
Fe2 S3 Mo1 71.68(4)
Fe4 S3 Mo1 72.05(4)
Fe4 S3 Fe2 72.17(4)
Fe2 S4 Mo1 72.20(4)
Fe3 S4 Mo1 72.45(4)
Fe2 S4 Fe3 73.56(4)
C21 S21 Fe2 110.2(2)
C22 C21 S21 123.3(4)
C26 C21 S21 118.3(5)
C26 C21 C22 118.4(5)
C21 C22 C23 120.4(6)
C24 C23 C22 121.2(7)
C25 C24 C23 118.3(7)
C24 C25 C26 121.4(6)
C21 C26 C25 120.3(6)
C31 S31 Fe3 110.1(2)
C32 C31 S31 118.2(4)
C36 C31 S31 124.3(4)
C36 C31 C32 117.5(5)
C33 C32 C31 120.1(6)
C34 C33 C32 121.5(6)
C33 C34 C35 118.4(6)
C34 C35 C36 121.0(6)
C35 C36 C31 121.5(5)
C41 S41 Fe4 110.8(2)
C42 C41 S41 123.5(4)
C46 C41 S41 118.8(6)
C42 C41 C46 117.7(6)
C41 C42 C43 122.1(7)
C44 C43 C42 120.3(9)
C43 C44 C45 119.3(8)
C44 C45 C46 120.7(7)
C41 C46 C45 119.6(8)
C11 S11 Mo1 112.4(2)
Fe5 S11 Mo1 87.30(4)
C11 S11 Fe5 109.2(2)
C111 C11 S11 110.1(4)
C12 S12 Mo1 112.7(2)
Fe5 S12 Mo1 86.99(4)
C12 S12 Fe5 110.1(2)
C121 C12 S12 110.3(4)
C13 S13 Mo1 112.3(2)
Fe5 S13 Mo1 87.14(4)
C13 S13 Fe5 109.7(2)
C131 C13 S13 109.9(5)
S11 Fe5 S12 82.05(4)
S11 Fe5 S13 82.33(4)
C51 Fe5 S11 98.20(14)
C52 Fe5 S11 171.56(15)
C53 Fe5 S11 87.04(14)
S13 Fe5 S12 81.36(5)
C51 Fe5 S12 89.9(2)
C52 Fe5 S12 98.42(14)
C53 Fe5 S12 169.03(14)
C51 Fe5 S13 171.1(2)
C52 Fe5 S13 89.40(15)
C53 Fe5 S13 98.4(2)
C51 Fe5 C52 90.2(2)
C53 Fe5 C51 90.5(2)
C53 Fe5 C52 92.5(2)
N51 C51 Fe5 176.6(5)
C51 N51 C511 175.6(6)
N51 C511 C512 111.2(11)
N51 C511 C513 109.2(11)
N51 C511 C514 102.2(9)
N51 C511 C515 98.9(9)
N51 C511 C516 107.8(10)
N51 C511 C517 110.9(8)
C513 C511 C512 110.0(16)
C512 C511 C514 109.2(13)
C513 C511 C514 114.8(15)
C516 C511 C515 100.0(13)
C517 C511 C515 99.3(10)
C516 C511 C517 133.0(12)
N52 C52 Fe5 176.9(4)
C52 N52 C521 173.3(5)
N52 C521 C522 107.9(5)
N52 C521 C523 108.1(5)
N52 C521 C524 108.5(5)
C522 C521 C523 109.9(7)
C522 C521 C524 111.6(7)
C523 C521 C524 110.7(7)
N53 C53 Fe5 175.4(4)
C53 N53 C531 157.2(8)
C53 N53 C538 169.3(7)
N53 C531 C532 98.3(11)
C533 C531 N53 115.4(12)
N53 C531 C534 92.9(10)
C533 C531 C532 131.1(15)
C532 C531 C534 98.7(14)
C533 C531 C534 112.9(12)
C535 C538 N53 113.0(14)
N53 C538 C536 114.6(14)
N53 C538 C537 99.3(10)
C535 C538 C536 96.0(17)
C535 C538 C537 115.9(16)
C536 C538 C537 119.1(15)
C62 N6 C61 114.4(6)
C61 N6 C63 105.0(5)
C61 N6 C64 111.3(5)
C62 N6 C63 110.1(5)
C62 N6 C64 107.4(5)
C64 N6 C63 108.5(5)
N6 C61 C611 110.0(6)
N6 C62 C621 112.7(6)
C631 C63 N6 114.7(5)
N6 C64 C641 115.4(6)

loop_
_geom_bond_atom_site_label_1
_geom_bond_atom_site_label_2
_geom_bond_distance
Mo1 Fe2 2.7114(8)
Mo1 Fe4 2.7148(8)
Mo1 Fe3 2.7260(8)
Fe2 Fe3 2.6983(9)
Fe2 Fe4 2.6713(9)
Fe3 Fe4 2.7115(9)
Mo1 S2 2.3640(12)
Mo1 S3 2.3541(12)
Mo1 S4 2.3520(11)
Mo1 S11 2.5475(12)
Mo1 S12 2.5522(12)
Mo1 S13 2.5533(12)
Fe2 S1 2.2663(14)
Fe2 S3 2.2753(14)
Fe2 S4 2.2474(13)
Fe2 S21 2.2474(14)
Fe3 S1 2.2409(13)
Fe3 S2 2.2651(13)
Fe3 S4 2.2591(13)
Fe3 S31 2.2558(14)
Fe4 S1 2.2865(14)
Fe4 S2 2.2704(13)
Fe4 S3 2.2601(14)
Fe4 S41 2.2551(14)
Fe5 S11 2.3234(12)
Fe5 S12 2.3330(13)
Fe5 S13 2.3247(13)
Fe5 C53 1.842(5)
Fe5 C51 1.842(5)
Fe5 C52 1.849(5)
S21 C21 1.763(5)
C21 C22 1.369(7)
C21 C26 1.364(7)
C22 C23 1.377(8)
C23 C24 1.360(9)
C24 C25 1.351(10)
C25 C26 1.384(9)
S31 C31 1.767(5)
C31 C32 1.390(7)
C31 C36 1.379(7)
C32 C33 1.383(9)
C33 C34 1.365(9)
C34 C35 1.365(8)
C35 C36 1.371(7)
S41 C41 1.762(6)
C41 C42 1.338(9)
C41 C46 1.379(8)
C42 C43 1.403(10)
C43 C44 1.331(11)
C44 C45 1.348(12)
C45 C46 1.414(11)
S11 C11 1.818(5)
C11 C111 1.520(7)
S12 C12 1.824(5)
C12 C121 1.520(8)
S13 C13 1.820(5)
C13 C131 1.517(8)
C51 N51 1.144(6)
N51 C511 1.467(8)
C511 C512 1.50(3)
C511 C513 1.48(3)
C511 C514 1.61(2)
C511 C515 1.68(2)
C511 C516 1.48(2)
C511 C517 1.56(2)
C52 N52 1.148(6)
N52 C521 1.455(6)
C521 C522 1.487(9)
C521 C523 1.488(9)
C521 C524 1.513(9)
C53 N53 1.141(6)
N53 C538 1.466(14)
N53 C531 1.558(14)
C531 C532 1.59(2)
C531 C533 1.40(2)
C531 C534 1.72(2)
C538 C535 1.44(3)
C538 C536 1.50(3)
C538 C537 1.71(2)
N6 C61 1.490(8)
N6 C62 1.490(8)
N6 C63 1.530(8)
N6 C64 1.494(8)
C61 C611 1.612(11)
C62 C621 1.574(10)
C63 C631 1.505(8)
C64 C641 1.537(10)
